data_4334726
loop_
_publ_author_name
'Lakmal C. Kalutarage'
'Philip D. Martin'
'Mary Jane Heeg'
'Charles H. Winter'

_publ_section_title
;
 Synthesis, Structure, and Solution Reduction Reactions of Volatile and
 Thermally Stable Mid to Late First Row Transition Metal Complexes
 Containing Hydrazonate Ligands
;
_journal_name_full 'Inorganic Chemistry'
_journal_page_first 5385
_journal_page_last 5394
_journal_paper_doi 10.1021/ic400337m
_journal_volume 52
_journal_year 2013
_chemical_formula_sum 'C24 H51 N6 Ni1.5 O3'
_chemical_formula_weight 559.77
_chemical_name_systematic
; 
 ? 
;
_space_group_IT_number 18
_symmetry_space_group_name_Hall 'P 2 2ab'
_symmetry_space_group_name_H-M 'P 21 21 2'
_atom_sites_solution_hydrogens geom
_atom_sites_solution_primary direct
_atom_sites_solution_secondary difmap
_audit_creation_method SHELXL-97
_cell_angle_alpha 90.00
_cell_angle_beta 90.00
_cell_angle_gamma 90.00
_cell_formula_units_Z 4
_cell_length_a 31.3403(7)
_cell_length_b 8.0896(2)
_cell_length_c 11.1323(3)
_cell_measurement_temperature 100(2)
_cell_volume 2822.38(12)
_computing_structure_refinement 'SHELXL-97 (Sheldrick, 2008)'
_computing_structure_solution 'SHELXS-97 (Sheldrick, 2008)'
_diffrn_ambient_temperature 100(2)
_diffrn_measured_fraction_theta_full 0.968
_diffrn_measured_fraction_theta_max 0.968
_diffrn_radiation_monochromator graphite
_diffrn_radiation_source 'fine-focus sealed tube'
_diffrn_radiation_type MoK\a
_diffrn_radiation_wavelength 0.71073
_diffrn_reflns_av_R_equivalents 0.0162
_diffrn_reflns_av_sigmaI/netI 0.0345
_diffrn_reflns_limit_h_max 43
_diffrn_reflns_limit_h_min -44
_diffrn_reflns_limit_k_max 7
_diffrn_reflns_limit_k_min -11
_diffrn_reflns_limit_l_max 14
_diffrn_reflns_limit_l_min -15
_diffrn_reflns_number 18258
_diffrn_reflns_theta_full 30.57
_diffrn_reflns_theta_max 30.57
_diffrn_reflns_theta_min 1.83
_exptl_absorpt_coefficient_mu 1.046
_exptl_crystal_density_diffrn 1.317
_exptl_crystal_F_000 1212
_refine_diff_density_max 0.519
_refine_diff_density_min -0.278
_refine_diff_density_rms 0.049
_refine_ls_abs_structure_details 'Flack H D (1983), Acta Cryst. A39, 876-881'
_refine_ls_abs_structure_Flack 0.085(7)
_refine_ls_extinction_method none
_refine_ls_goodness_of_fit_ref 0.487
_refine_ls_hydrogen_treatment mixed
_refine_ls_matrix_type full
_refine_ls_number_parameters 327
_refine_ls_number_reflns 7555
_refine_ls_number_restraints 0
_refine_ls_restrained_S_all 0.487
_refine_ls_R_factor_all 0.0264
_refine_ls_R_factor_gt 0.0244
_refine_ls_shift/su_max 0.003
_refine_ls_shift/su_mean 0.000
_refine_ls_structure_factor_coef Fsqd
_refine_ls_weighting_details 'calc w=1/[\s^2^(Fo^2^)+(0.1013P)^2^+4.7789P] where P=(Fo^2^+2Fc^2^)/3'
_refine_ls_weighting_scheme calc
_refine_ls_wR_factor_gt 0.0704
_refine_ls_wR_factor_ref 0.0736
_reflns_number_gt 7227
_reflns_number_total 7555
_reflns_threshold_expression >2sigma(I)
_cod_data_source_file ic400337m_si_002_4.cif
_cod_data_source_block lk772_p7a_p21212_s
_cod_original_formula_sum 'C24 H51 N6 Ni1.50 O3'
_cod_database_code 4334726

loop_
_symmetry_equiv_pos_as_xyz
'x, y, z'
'x+1/2, -y+1/2, -z'
'-x+1/2, y+1/2, -z'
'-x, -y, z'

loop_
_atom_site_label
_atom_site_type_symbol
_atom_site_fract_x
_atom_site_fract_y
_atom_site_fract_z
_atom_site_U_iso_or_equiv
_atom_site_adp_type
_atom_site_occupancy
_atom_site_symmetry_multiplicity
_atom_site_calc_flag
_atom_site_refinement_flags
Ni1 Ni 0.0000 0.5000 0.31516(3) 0.01591(6) Uani 1 2 d S
Ni2 Ni 0.828606(6) 0.95205(2) 0.704116(17) 0.01362(5) Uani 1 1 d .
O1 O 0.02960(4) 0.33583(16) 0.40480(11) 0.0208(2) Uani 1 1 d .
O2 O 0.80211(3) 0.78688(15) 0.60783(10) 0.0164(2) Uani 1 1 d .
O3 O 0.85161(4) 1.13731(15) 0.62038(11) 0.0177(2) Uani 1 1 d .
N1 N 0.05155(4) 0.56866(17) 0.23539(11) 0.0140(2) Uani 1 1 d .
N2 N 0.08904(4) 0.50428(19) 0.24493(12) 0.0159(2) Uani 1 1 d .
N3 N 0.77570(4) 0.99947(17) 0.78599(11) 0.0130(2) Uani 1 1 d .
N4 N 0.73995(4) 0.92178(17) 0.77603(12) 0.0153(2) Uani 1 1 d .
N5 N 0.91701(4) 0.99512(18) 0.77388(12) 0.0162(2) Uani 1 1 d .
N6 N 0.88281(4) 0.90608(17) 0.77853(11) 0.0136(2) Uani 1 1 d .
C1 C 0.05197(5) 0.7226(2) 0.15957(14) 0.0162(3) Uani 1 1 d .
C2 C 0.00738(5) 0.7454(2) 0.10756(18) 0.0264(4) Uani 1 1 d .
H3 H -0.0001 0.6487 0.0590 0.040 Uiso 1 1 calc R
H1 H 0.0068 0.8446 0.0570 0.040 Uiso 1 1 calc R
H2 H -0.0132 0.7577 0.1732 0.040 Uiso 1 1 calc R
C3 C 0.08448(6) 0.7105(3) 0.05795(16) 0.0255(4) Uani 1 1 d .
H5 H 0.0787 0.6114 0.0100 0.038 Uiso 1 1 calc R
H6 H 0.1133 0.7038 0.0918 0.038 Uiso 1 1 calc R
H4 H 0.0823 0.8087 0.0067 0.038 Uiso 1 1 calc R
C4 C 0.06288(6) 0.8665(2) 0.24286(17) 0.0239(3) Uani 1 1 d .
H9 H 0.0426 0.8693 0.3098 0.036 Uiso 1 1 calc R
H7 H 0.0612 0.9706 0.1980 0.036 Uiso 1 1 calc R
H8 H 0.0919 0.8521 0.2743 0.036 Uiso 1 1 calc R
C5 C 0.09755(5) 0.3727(2) 0.31523(15) 0.0165(3) Uani 1 1 d .
C6 C 0.14342(5) 0.3152(2) 0.30974(19) 0.0273(4) Uani 1 1 d .
H11 H 0.1602 0.3938 0.2624 0.041 Uiso 1 1 calc R
H10 H 0.1447 0.2059 0.2720 0.041 Uiso 1 1 calc R
H12 H 0.1551 0.3086 0.3913 0.041 Uiso 1 1 calc R
C7 C 0.06885(5) 0.2968(2) 0.39449(14) 0.0176(3) Uani 1 1 d .
C8 C 0.08428(6) 0.1609(3) 0.47628(17) 0.0267(4) Uani 1 1 d .
H15 H 0.0600 0.1141 0.5201 0.040 Uiso 1 1 calc R
H13 H 0.1049 0.2061 0.5336 0.040 Uiso 1 1 calc R
H14 H 0.0979 0.0742 0.4283 0.040 Uiso 1 1 calc R
C9 C 0.73453(4) 0.78933(19) 0.70424(15) 0.0153(3) Uani 1 1 d .
C10 C 0.76439(5) 0.7296(2) 0.62070(14) 0.0151(3) Uani 1 1 d .
C11 C 0.75175(6) 0.5941(2) 0.53530(15) 0.0219(3) Uani 1 1 d .
H18 H 0.7768 0.5579 0.4898 0.033 Uiso 1 1 calc R
H19 H 0.7300 0.6356 0.4796 0.033 Uiso 1 1 calc R
H20 H 0.7402 0.5006 0.5808 0.033 Uiso 1 1 calc R
C12 C 0.69059(5) 0.7133(2) 0.71202(18) 0.0244(3) Uani 1 1 d .
H22 H 0.6725 0.7810 0.7644 0.037 Uiso 1 1 calc R
H23 H 0.6928 0.6014 0.7451 0.037 Uiso 1 1 calc R
H21 H 0.6779 0.7082 0.6316 0.037 Uiso 1 1 calc R
C13 C 0.77177(5) 1.1543(2) 0.85960(14) 0.0145(3) Uani 1 1 d .
C14 C 0.76335(5) 1.2956(2) 0.77150(14) 0.0184(3) Uani 1 1 d .
H25 H 0.7857 1.2968 0.7098 0.028 Uiso 1 1 calc R
H26 H 0.7635 1.4010 0.8149 0.028 Uiso 1 1 calc R
H27 H 0.7355 1.2796 0.7333 0.028 Uiso 1 1 calc R
C15 C 0.81404(5) 1.1811(2) 0.92469(16) 0.0206(3) Uani 1 1 d .
H28 H 0.8199 1.0861 0.9768 0.031 Uiso 1 1 calc R
H29 H 0.8123 1.2816 0.9735 0.031 Uiso 1 1 calc R
H30 H 0.8370 1.1926 0.8656 0.031 Uiso 1 1 calc R
C16 C 0.73563(5) 1.1445(2) 0.95117(15) 0.0205(3) Uani 1 1 d .
H33 H 0.7084 1.1290 0.9092 0.031 Uiso 1 1 calc R
H31 H 0.7346 1.2472 0.9978 0.031 Uiso 1 1 calc R
H32 H 0.7406 1.0510 1.0054 0.031 Uiso 1 1 calc R
C17 C 0.88898(5) 1.1974(2) 0.63056(14) 0.0165(3) Uani 1 1 d .
C18 C 0.92057(5) 1.13289(19) 0.70696(16) 0.0175(3) Uani 1 1 d .
C19 C 0.88975(5) 0.7551(2) 0.85463(14) 0.0159(3) Uani 1 1 d .
C20 C 0.93081(5) 0.6687(2) 0.81666(18) 0.0247(3) Uani 1 1 d .
H36 H 0.9306 0.6514 0.7295 0.037 Uiso 1 1 calc R
H37 H 0.9329 0.5617 0.8575 0.037 Uiso 1 1 calc R
H35 H 0.9554 0.7375 0.8385 0.037 Uiso 1 1 calc R
C21 C 0.89233(7) 0.8051(3) 0.98616(16) 0.0292(4) Uani 1 1 d .
H38 H 0.9166 0.8795 0.9980 0.044 Uiso 1 1 calc R
H39 H 0.8960 0.7061 1.0359 0.044 Uiso 1 1 calc R
H40 H 0.8659 0.8617 1.0094 0.044 Uiso 1 1 calc R
C22 C 0.85200(5) 0.6397(2) 0.83497(18) 0.0258(4) Uani 1 1 d .
H42 H 0.8255 0.6971 0.8559 0.039 Uiso 1 1 calc R
H41 H 0.8552 0.5416 0.8859 0.039 Uiso 1 1 calc R
H43 H 0.8510 0.6059 0.7505 0.039 Uiso 1 1 calc R
C23 C 0.96416(5) 1.2109(2) 0.7129(2) 0.0292(4) Uani 1 1 d .
H48 H 0.9823 1.1471 0.7676 0.044 Uiso 1 1 calc R
H47 H 0.9616 1.3246 0.7424 0.044 Uiso 1 1 calc R
H46 H 0.9769 1.2117 0.6326 0.044 Uiso 1 1 calc R
C24 C 0.89853(6) 1.3443(2) 0.55192(17) 0.0254(4) Uani 1 1 d .
H51 H 0.8730 1.3733 0.5055 0.038 Uiso 1 1 calc R
H50 H 0.9219 1.3169 0.4969 0.038 Uiso 1 1 calc R
H49 H 0.9069 1.4383 0.6022 0.038 Uiso 1 1 calc R

loop_
_atom_site_aniso_label
_atom_site_aniso_U_11
_atom_site_aniso_U_22
_atom_site_aniso_U_33
_atom_site_aniso_U_23
_atom_site_aniso_U_13
_atom_site_aniso_U_12
Ni1 0.01086(10) 0.01734(13) 0.01954(13) 0.000 0.000 0.00147(9)
Ni2 0.01029(7) 0.01499(9) 0.01557(8) -0.00084(7) -0.00020(6) -0.00137(6)
O1 0.0187(5) 0.0235(6) 0.0203(5) 0.0059(5) -0.0004(4) 0.0016(4)
O2 0.0152(5) 0.0182(5) 0.0159(5) -0.0038(5) -0.0001(4) -0.0014(4)
O3 0.0164(5) 0.0180(5) 0.0187(5) 0.0028(4) -0.0011(4) -0.0011(4)
N1 0.0141(5) 0.0135(6) 0.0144(5) 0.0005(5) -0.0015(4) 0.0007(4)
N2 0.0134(5) 0.0175(6) 0.0169(5) -0.0021(6) -0.0009(4) 0.0018(5)
N3 0.0120(5) 0.0135(5) 0.0134(5) 0.0000(5) -0.0012(4) -0.0008(4)
N4 0.0139(5) 0.0159(6) 0.0161(5) 0.0015(5) -0.0010(4) -0.0014(4)
N5 0.0141(5) 0.0158(6) 0.0188(6) -0.0016(5) -0.0006(4) -0.0006(4)
N6 0.0122(5) 0.0151(6) 0.0134(5) 0.0013(5) 0.0012(4) -0.0005(4)
C1 0.0169(6) 0.0140(7) 0.0178(6) -0.0005(6) -0.0013(5) 0.0004(5)
C2 0.0226(8) 0.0226(8) 0.0339(9) 0.0093(8) -0.0097(7) 0.0006(6)
C3 0.0325(9) 0.0242(9) 0.0199(7) 0.0032(7) 0.0061(7) 0.0023(7)
C4 0.0344(9) 0.0148(7) 0.0225(7) -0.0018(7) -0.0028(7) -0.0009(6)
C5 0.0139(6) 0.0178(7) 0.0177(7) -0.0024(6) -0.0035(5) 0.0038(5)
C6 0.0172(6) 0.0304(9) 0.0343(9) 0.0021(9) -0.0008(7) 0.0095(6)
C7 0.0218(7) 0.0173(7) 0.0138(6) -0.0012(6) -0.0042(5) 0.0025(6)
C8 0.0340(9) 0.0259(9) 0.0203(7) 0.0049(7) -0.0060(7) 0.0081(7)
C9 0.0126(5) 0.0163(6) 0.0171(6) 0.0004(6) -0.0011(5) -0.0025(5)
C10 0.0183(6) 0.0143(7) 0.0126(6) -0.0003(5) -0.0029(5) -0.0013(5)
C11 0.0287(8) 0.0193(8) 0.0176(7) -0.0041(6) -0.0020(6) -0.0066(6)
C12 0.0141(6) 0.0268(8) 0.0324(9) -0.0032(8) 0.0005(7) -0.0075(6)
C13 0.0156(6) 0.0133(7) 0.0145(6) -0.0010(5) -0.0002(5) 0.0001(5)
C14 0.0233(7) 0.0154(7) 0.0163(6) 0.0004(6) -0.0005(5) 0.0019(6)
C15 0.0189(7) 0.0198(7) 0.0231(7) -0.0079(7) -0.0070(6) 0.0025(6)
C16 0.0239(7) 0.0193(8) 0.0185(7) -0.0011(6) 0.0062(6) 0.0007(6)
C17 0.0203(7) 0.0146(7) 0.0147(6) -0.0014(6) 0.0032(5) -0.0021(5)
C18 0.0143(6) 0.0157(7) 0.0225(7) -0.0018(7) 0.0010(6) -0.0030(5)
C19 0.0159(6) 0.0159(7) 0.0159(6) 0.0022(6) 0.0014(5) 0.0010(5)
C20 0.0205(7) 0.0220(8) 0.0315(9) 0.0049(8) 0.0068(7) 0.0063(6)
C21 0.0443(11) 0.0265(9) 0.0167(7) 0.0012(7) -0.0012(7) 0.0089(8)
C22 0.0207(7) 0.0229(8) 0.0337(9) 0.0115(7) -0.0016(6) -0.0052(6)
C23 0.0157(6) 0.0219(8) 0.0499(11) 0.0016(9) -0.0024(8) -0.0064(6)
C24 0.0324(9) 0.0221(8) 0.0218(8) 0.0055(7) 0.0015(7) -0.0070(7)

loop_
_atom_type_symbol
_atom_type_description
_atom_type_scat_dispersion_real
_atom_type_scat_dispersion_imag
_atom_type_scat_source
C C 0.0033 0.0016 'International Tables Vol C Tables 4.2.6.8 and 6.1.1.4'
H H 0.0000 0.0000 'International Tables Vol C Tables 4.2.6.8 and 6.1.1.4'
N N 0.0061 0.0033 'International Tables Vol C Tables 4.2.6.8 and 6.1.1.4'
O O 0.0106 0.0060 'International Tables Vol C Tables 4.2.6.8 and 6.1.1.4'
Ni Ni 0.3393 1.1124 'International Tables Vol C Tables 4.2.6.8 and 6.1.1.4'

loop_
_geom_angle_atom_site_label_1
_geom_angle_atom_site_label_2
_geom_angle_atom_site_label_3
_geom_angle
_geom_angle_site_symmetry_1
_geom_angle_site_symmetry_3
O1 Ni1 O1 116.74(8) . 4_565
O1 Ni1 N1 91.96(5) . .
O1 Ni1 N1 116.72(5) 4_565 .
O1 Ni1 N1 116.72(5) . 4_565
O1 Ni1 N1 91.95(5) 4_565 4_565
N1 Ni1 N1 125.07(8) . 4_565
O2 Ni2 O3 116.19(5) . .
O2 Ni2 N6 119.43(5) . .
O3 Ni2 N6 91.64(5) . .
O2 Ni2 N3 91.76(5) . .
O3 Ni2 N3 113.54(5) . .
N6 Ni2 N3 126.35(5) . .
C7 O1 Ni1 126.58(11) . .
C10 O2 Ni2 126.51(10) . .
C17 O3 Ni2 127.19(11) . .
N2 N1 C1 111.87(12) . .
N2 N1 Ni1 127.59(11) . .
C1 N1 Ni1 120.33(9) . .
N1 N2 C5 123.17(13) . .
N4 N3 C13 112.47(12) . .
N4 N3 Ni2 127.50(11) . .
C13 N3 Ni2 119.59(9) . .
N3 N4 C9 123.25(13) . .
N6 N5 C18 123.56(13) . .
N5 N6 C19 110.82(12) . .
N5 N6 Ni2 127.35(11) . .
C19 N6 Ni2 121.83(9) . .
N1 C1 C2 107.78(13) . .
N1 C1 C3 111.65(13) . .
C2 C1 C3 109.78(15) . .
N1 C1 C4 107.00(13) . .
C2 C1 C4 110.10(14) . .
C3 C1 C4 110.46(14) . .
C1 C2 H3 109.5 . .
C1 C2 H1 109.5 . .
H3 C2 H1 109.5 . .
C1 C2 H2 109.5 . .
H3 C2 H2 109.5 . .
H1 C2 H2 109.5 . .
C1 C3 H5 109.5 . .
C1 C3 H6 109.5 . .
H5 C3 H6 109.5 . .
C1 C3 H4 109.5 . .
H5 C3 H4 109.5 . .
H6 C3 H4 109.5 . .
C1 C4 H9 109.5 . .
C1 C4 H7 109.5 . .
H9 C4 H7 109.5 . .
C1 C4 H8 109.5 . .
H9 C4 H8 109.5 . .
H7 C4 H8 109.5 . .
N2 C5 C7 125.75(14) . .
N2 C5 C6 114.06(14) . .
C7 C5 C6 120.05(15) . .
C5 C6 H11 109.5 . .
C5 C6 H10 109.5 . .
H11 C6 H10 109.5 . .
C5 C6 H12 109.5 . .
H11 C6 H12 109.5 . .
H10 C6 H12 109.5 . .
O1 C7 C5 124.57(15) . .
O1 C7 C8 115.83(15) . .
C5 C7 C8 119.59(15) . .
C7 C8 H15 109.5 . .
C7 C8 H13 109.5 . .
H15 C8 H13 109.5 . .
C7 C8 H14 109.5 . .
H15 C8 H14 109.5 . .
H13 C8 H14 109.5 . .
N4 C9 C10 125.59(13) . .
N4 C9 C12 113.88(14) . .
C10 C9 C12 120.34(15) . .
O2 C10 C9 124.46(14) . .
O2 C10 C11 115.92(14) . .
C9 C10 C11 119.56(14) . .
C10 C11 H18 109.5 . .
C10 C11 H19 109.5 . .
H18 C11 H19 109.5 . .
C10 C11 H20 109.5 . .
H18 C11 H20 109.5 . .
H19 C11 H20 109.5 . .
C9 C12 H22 109.5 . .
C9 C12 H23 109.5 . .
H22 C12 H23 109.5 . .
C9 C12 H21 109.5 . .
H22 C12 H21 109.5 . .
H23 C12 H21 109.5 . .
N3 C13 C15 107.85(12) . .
N3 C13 C16 112.47(13) . .
C15 C13 C16 109.55(13) . .
N3 C13 C14 106.72(12) . .
C15 C13 C14 110.39(13) . .
C16 C13 C14 109.82(13) . .
C13 C14 H25 109.5 . .
C13 C14 H26 109.5 . .
H25 C14 H26 109.5 . .
C13 C14 H27 109.5 . .
H25 C14 H27 109.5 . .
H26 C14 H27 109.5 . .
C13 C15 H28 109.5 . .
C13 C15 H29 109.5 . .
H28 C15 H29 109.5 . .
C13 C15 H30 109.5 . .
H28 C15 H30 109.5 . .
H29 C15 H30 109.5 . .
C13 C16 H33 109.5 . .
C13 C16 H31 109.5 . .
H33 C16 H31 109.5 . .
C13 C16 H32 109.5 . .
H33 C16 H32 109.5 . .
H31 C16 H32 109.5 . .
O3 C17 C18 124.06(15) . .
O3 C17 C24 115.61(15) . .
C18 C17 C24 120.31(15) . .
N5 C18 C17 125.74(14) . .
N5 C18 C23 113.46(14) . .
C17 C18 C23 120.66(15) . .
N6 C19 C21 109.57(14) . .
N6 C19 C22 107.75(13) . .
C21 C19 C22 110.02(15) . .
N6 C19 C20 109.80(13) . .
C21 C19 C20 110.12(15) . .
C22 C19 C20 109.55(15) . .
C19 C20 H36 109.5 . .
C19 C20 H37 109.5 . .
H36 C20 H37 109.5 . .
C19 C20 H35 109.5 . .
H36 C20 H35 109.5 . .
H37 C20 H35 109.5 . .
C19 C21 H38 109.5 . .
C19 C21 H39 109.5 . .
H38 C21 H39 109.5 . .
C19 C21 H40 109.5 . .
H38 C21 H40 109.5 . .
H39 C21 H40 109.5 . .
C19 C22 H42 109.5 . .
C19 C22 H41 109.5 . .
H42 C22 H41 109.5 . .
C19 C22 H43 109.5 . .
H42 C22 H43 109.5 . .
H41 C22 H43 109.5 . .
C18 C23 H48 109.5 . .
C18 C23 H47 109.5 . .
H48 C23 H47 109.5 . .
C18 C23 H46 109.5 . .
H48 C23 H46 109.5 . .
H47 C23 H46 109.5 . .
C17 C24 H51 109.5 . .
C17 C24 H50 109.5 . .
H51 C24 H50 109.5 . .
C17 C24 H49 109.5 . .
H51 C24 H49 109.5 . .
H50 C24 H49 109.5 . .

loop_
_geom_bond_atom_site_label_1
_geom_bond_atom_site_label_2
_geom_bond_distance
_geom_bond_site_symmetry_2
Ni1 O1 1.9026(12) .
Ni1 O1 1.9027(12) 4_565
Ni1 N1 1.9254(13) .
Ni1 N1 1.9255(13) 4_565
Ni2 O2 1.9036(11) .
Ni2 O3 1.9065(12) .
Ni2 N6 1.9261(12) .
Ni2 N3 1.9306(12) .
O1 C7 1.2751(19) .
O2 C10 1.2776(18) .
O3 C17 1.2733(19) .
N1 N2 1.2895(17) .
N1 C1 1.505(2) .
N2 C5 1.348(2) .
N3 N4 1.2893(17) .
N3 C13 1.502(2) .
N4 C9 1.347(2) .
N5 N6 1.2925(17) .
N5 C18 1.345(2) .
N6 C19 1.502(2) .
C1 C2 1.524(2) .
C1 C3 1.526(2) .
C1 C4 1.527(2) .
C2 H3 0.9800 .
C2 H1 0.9800 .
C2 H2 0.9800 .
C3 H5 0.9800 .
C3 H6 0.9800 .
C3 H4 0.9800 .
C4 H9 0.9800 .
C4 H7 0.9800 .
C4 H8 0.9800 .
C5 C7 1.402(2) .
C5 C6 1.512(2) .
C6 H11 0.9800 .
C6 H10 0.9800 .
C6 H12 0.9800 .
C7 C8 1.507(2) .
C8 H15 0.9800 .
C8 H13 0.9800 .
C8 H14 0.9800 .
C9 C10 1.405(2) .
C9 C12 1.511(2) .
C10 C11 1.504(2) .
C11 H18 0.9800 .
C11 H19 0.9800 .
C11 H20 0.9800 .
C12 H22 0.9800 .
C12 H23 0.9800 .
C12 H21 0.9800 .
C13 C15 1.525(2) .
C13 C16 1.526(2) .
C13 C14 1.529(2) .
C14 H25 0.9800 .
C14 H26 0.9800 .
C14 H27 0.9800 .
C15 H28 0.9800 .
C15 H29 0.9800 .
C15 H30 0.9800 .
C16 H33 0.9800 .
C16 H31 0.9800 .
C16 H32 0.9800 .
C17 C18 1.406(2) .
C17 C24 1.506(2) .
C18 C23 1.506(2) .
C19 C21 1.521(2) .
C19 C22 1.523(2) .
C19 C20 1.524(2) .
C20 H36 0.9800 .
C20 H37 0.9800 .
C20 H35 0.9800 .
C21 H38 0.9800 .
C21 H39 0.9800 .
C21 H40 0.9800 .
C22 H42 0.9800 .
C22 H41 0.9800 .
C22 H43 0.9800 .
C23 H48 0.9800 .
C23 H47 0.9800 .
C23 H46 0.9800 .
C24 H51 0.9800 .
C24 H50 0.9800 .
C24 H49 0.9800 .

loop_
_geom_torsion_atom_site_label_1
_geom_torsion_atom_site_label_2
_geom_torsion_atom_site_label_3
_geom_torsion_atom_site_label_4
_geom_torsion
_geom_torsion_site_symmetry_1
O1 Ni1 O1 C7 -126.06(15) 4_565
N1 Ni1 O1 C7 -4.66(14) .
N1 Ni1 O1 C7 126.70(14) 4_565
O3 Ni2 O2 C10 -126.31(13) .
N6 Ni2 O2 C10 125.39(13) .
N3 Ni2 O2 C10 -8.90(13) .
O2 Ni2 O3 C17 -129.28(13) .
N6 Ni2 O3 C17 -5.09(14) .
N3 Ni2 O3 C17 126.15(13) .
O1 Ni1 N1 N2 3.86(14) .
O1 Ni1 N1 N2 125.27(13) 4_565
N1 Ni1 N1 N2 -121.15(14) 4_565
O1 Ni1 N1 C1 -170.36(11) .
O1 Ni1 N1 C1 -48.95(12) 4_565
N1 Ni1 N1 C1 64.63(10) 4_565
C1 N1 N2 C5 175.04(14) .
Ni1 N1 N2 C5 0.4(2) .
O2 Ni2 N3 N4 6.24(13) .
O3 Ni2 N3 N4 125.91(13) .
N6 Ni2 N3 N4 -123.03(12) .
O2 Ni2 N3 C13 -165.55(11) .
O3 Ni2 N3 C13 -45.89(11) .
N6 Ni2 N3 C13 65.18(13) .
C13 N3 N4 C9 172.91(13) .
Ni2 N3 N4 C9 0.6(2) .
C18 N5 N6 C19 176.38(14) .
C18 N5 N6 Ni2 -4.8(2) .
O2 Ni2 N6 N5 128.64(13) .
O3 Ni2 N6 N5 7.10(13) .
N3 Ni2 N6 N5 -114.04(13) .
O2 Ni2 N6 C19 -52.66(12) .
O3 Ni2 N6 C19 -174.20(11) .
N3 Ni2 N6 C19 64.66(13) .
N2 N1 C1 C2 155.16(14) .
Ni1 N1 C1 C2 -29.77(17) .
N2 N1 C1 C3 34.51(18) .
Ni1 N1 C1 C3 -150.41(12) .
N2 N1 C1 C4 -86.45(15) .
Ni1 N1 C1 C4 88.62(14) .
N1 N2 C5 C7 -5.9(3) .
N1 N2 C5 C6 178.31(15) .
Ni1 O1 C7 C5 1.4(2) .
Ni1 O1 C7 C8 -179.58(12) .
N2 C5 C7 O1 5.0(3) .
C6 C5 C7 O1 -179.43(16) .
N2 C5 C7 C8 -174.00(16) .
C6 C5 C7 C8 1.6(2) .
N3 N4 C9 C10 -8.1(2) .
N3 N4 C9 C12 176.98(14) .
Ni2 O2 C10 C9 5.1(2) .
Ni2 O2 C10 C11 -177.59(11) .
N4 C9 C10 O2 5.2(3) .
C12 C9 C10 O2 179.77(16) .
N4 C9 C10 C11 -172.01(15) .
C12 C9 C10 C11 2.6(2) .
N4 N3 C13 C15 148.19(13) .
Ni2 N3 C13 C15 -38.85(15) .
N4 N3 C13 C16 27.29(17) .
Ni2 N3 C13 C16 -159.75(11) .
N4 N3 C13 C14 -93.20(14) .
Ni2 N3 C13 C14 79.76(13) .
Ni2 O3 C17 C18 0.9(2) .
Ni2 O3 C17 C24 179.53(11) .
N6 N5 C18 C17 -2.1(3) .
N6 N5 C18 C23 -177.70(15) .
O3 C17 C18 N5 4.2(3) .
C24 C17 C18 N5 -174.40(16) .
O3 C17 C18 C23 179.54(16) .
C24 C17 C18 C23 0.9(3) .
N5 N6 C19 C21 71.98(17) .
Ni2 N6 C19 C21 -106.91(14) .
N5 N6 C19 C22 -168.34(14) .
Ni2 N6 C19 C22 12.77(17) .
N5 N6 C19 C20 -49.09(17) .
Ni2 N6 C19 C20 132.02(12) .
